data_1520255
loop_
_publ_author_name
'Coles, Susanne L.'
'Threlfall, Terry L.'
'Hursthouse, Michael B.'

_publ_section_title
;
 N-(4-methylphenyl)acetamide
;
_journal_name_full 'Crystal Structure Report Archive'
_journal_page_first 1389
_journal_year 2008
_chemical_formula_sum 'C9 H11 N O'
_chemical_formula_weight 149.19
_chemical_name_systematic
;
 N-(4-methylphenyl)acetamide
;
_space_group_IT_number 14
_symmetry_cell_setting monoclinic
_symmetry_space_group_name_Hall '-P 2ybc'
_symmetry_space_group_name_H-M 'P 1 21/c 1'
_atom_sites_solution_hydrogens geom
_atom_sites_solution_primary direct
_atom_sites_solution_secondary difmap
_cell_angle_alpha 90.00
_cell_angle_beta 106.515(5)
_cell_angle_gamma 90.00
_cell_formula_units_Z 4
_cell_length_a 11.6779(9)
_cell_length_b 9.4902(7)
_cell_length_c 7.4186(6)
_cell_measurement_reflns_used 16689
_cell_measurement_temperature 120(2)
_cell_measurement_theta_max 27.48
_cell_measurement_theta_min 2.91
_cell_volume 788.25(11)
_computing_cell_refinement 'DENZO (Otwinowski & Minor, 1997) & COLLECT (Hooft, R.W.W., 1998)'
_computing_data_collection 'COLLECT (Hooft, R.W.W., 1998)'
_computing_data_reduction 'DENZO (Otwinowski & Minor, 1997) & COLLECT (Hooft, R.W.W., 1998)'
_computing_structure_refinement 'SHELXL-97 (Sheldrick, 1997)'
_computing_structure_solution 'SHELXS-97 (Sheldrick, 1997)'
_diffrn_ambient_temperature 120(2)
_diffrn_detector_area_resol_mean 9.091
_diffrn_measured_fraction_theta_full 0.996
_diffrn_measured_fraction_theta_max 0.996
_diffrn_measurement_device_type 'Bruker-Nonius Roper CCD camera on \k-goniostat'
_diffrn_measurement_method '\f & \w scans'
_diffrn_radiation_monochromator graphite
_diffrn_radiation_source 'Bruker-Nonius FR591 rotating anode'
_diffrn_radiation_type MoK\a
_diffrn_radiation_wavelength 0.71073
_diffrn_reflns_av_R_equivalents 0.0538
_diffrn_reflns_av_sigmaI/netI 0.0484
_diffrn_reflns_limit_h_max 14
_diffrn_reflns_limit_h_min -15
_diffrn_reflns_limit_k_max 12
_diffrn_reflns_limit_k_min -12
_diffrn_reflns_limit_l_max 9
_diffrn_reflns_limit_l_min -9
_diffrn_reflns_number 9012
_diffrn_reflns_theta_full 27.48
_diffrn_reflns_theta_max 27.48
_diffrn_reflns_theta_min 3.58
_exptl_absorpt_coefficient_mu 0.082
_exptl_absorpt_correction_T_max 0.9951
_exptl_absorpt_correction_T_min 0.9789
_exptl_absorpt_correction_type multi-scan
_exptl_absorpt_process_details 'SADABS 2007/2 (Sheldrick, G.M., 2007)'
_exptl_crystal_colour colourless
_exptl_crystal_density_diffrn 1.257
_exptl_crystal_density_method 'not measured'
_exptl_crystal_description 'cut plate'
_exptl_crystal_F_000 320
_exptl_crystal_size_max 0.26
_exptl_crystal_size_mid 0.20
_exptl_crystal_size_min 0.06
_refine_diff_density_max 0.213
_refine_diff_density_min -0.257
_refine_diff_density_rms 0.047
_refine_ls_extinction_method none
_refine_ls_goodness_of_fit_ref 1.033
_refine_ls_hydrogen_treatment mixed
_refine_ls_matrix_type full
_refine_ls_number_parameters 106
_refine_ls_number_reflns 1807
_refine_ls_number_restraints 1
_refine_ls_restrained_S_all 1.033
_refine_ls_R_factor_all 0.0658
_refine_ls_R_factor_gt 0.0467
_refine_ls_shift/su_max 0.000
_refine_ls_shift/su_mean 0.000
_refine_ls_structure_factor_coef Fsqd
_refine_ls_weighting_details 'calc w=1/[\s^2^(Fo^2^)+(0.0569P)^2^+0.2251P] where P=(Fo^2^+2Fc^2^)/3'
_refine_ls_weighting_scheme calc
_refine_ls_wR_factor_gt 0.1075
_refine_ls_wR_factor_ref 0.1176
_reflns_number_gt 1416
_reflns_number_total 1807
_reflns_threshold_expression >2sigma(I)
_cod_data_source_file eCrystal-1389.cif
_cod_data_source_block 2008lsh008
_cod_depositor_comments
;
Citation :
Coles (nee Huth), Susanne L. and Threlfall, Terry L. and 
Hursthouse, Michael B. (2008) 
University of Southampton, Crystal Structure Report Archive. 
(doi:10.5258/ecrystals/1389)

More at:
http://ecrystals.chem.soton.ac.uk/1389/

The following automatic conversions were performed:

'_symmetry_cell_setting' value 'Monoclinic' changed to 'monoclinic'
according to the built-in table from CIF Core dictionary named
'cif_core.dic' version 2.4.1 from 2010-06-29.

Automatic conversion script
Id: cif_fix_values 3392 2015-05-12 13:50:21Z andrius 
;
_cod_original_sg_symbol_H-M P21/c
_cod_database_code 1520255

loop_
_symmetry_equiv_pos_as_xyz
'x, y, z'
'-x, y+1/2, -z+1/2'
'-x, -y, -z'
'x, -y-1/2, z-1/2'

loop_
_atom_site_label
_atom_site_type_symbol
_atom_site_fract_x
_atom_site_fract_y
_atom_site_fract_z
_atom_site_U_iso_or_equiv
_atom_site_adp_type
_atom_site_occupancy
_atom_site_symmetry_multiplicity
_atom_site_calc_flag
_atom_site_refinement_flags
_atom_site_disorder_assembly
_atom_site_disorder_group
C1 C 0.67549(12) 0.07284(14) 0.21840(18) 0.0190(3) Uani 1 1 d . . .
C2 C 0.70770(13) 0.18362(14) 0.11885(19) 0.0216(3) Uani 1 1 d . . .
H2 H 0.6499 0.2513 0.0570 0.026 Uiso 1 1 calc R . .
C3 C 0.82466(13) 0.19431(15) 0.11076(19) 0.0221(3) Uani 1 1 d . . .
H3 H 0.8456 0.2701 0.0426 0.027 Uiso 1 1 calc R . .
C4 C 0.91246(13) 0.09753(15) 0.19925(19) 0.0215(3) Uani 1 1 d . . .
C5 C 0.87808(13) -0.01317(15) 0.2962(2) 0.0226(3) Uani 1 1 d . . .
H5 H 0.9357 -0.0815 0.3567 0.027 Uiso 1 1 calc R . .
C6 C 0.76202(13) -0.02576(14) 0.30634(19) 0.0212(3) Uani 1 1 d . . .
H6 H 0.7411 -0.1021 0.3736 0.025 Uiso 1 1 calc R . .
C7 C 0.46709(13) 0.14368(15) 0.19951(19) 0.0211(3) Uani 1 1 d . . .
C8 C 0.35344(13) 0.08859(16) 0.2308(2) 0.0254(3) Uani 1 1 d . . .
H8A H 0.3315 0.1470 0.3248 0.038 Uiso 1 1 calc R . .
H8B H 0.3654 -0.0089 0.2756 0.038 Uiso 1 1 calc R . .
H8C H 0.2893 0.0918 0.1123 0.038 Uiso 1 1 calc R . .
C9 C 1.03989(13) 0.11124(16) 0.1932(2) 0.0272(4) Uani 1 1 d . . .
H9A H 1.0411 0.1482 0.0704 0.041 Uiso 1 1 calc R . .
H9B H 1.0784 0.0185 0.2130 0.041 Uiso 1 1 calc R . .
H9C H 1.0831 0.1759 0.2923 0.041 Uiso 1 1 calc R . .
N1 N 0.55851(10) 0.05046(12) 0.23272(16) 0.0204(3) Uani 1 1 d D . .
O1 O 0.47489(9) 0.26598(10) 0.14730(15) 0.0266(3) Uani 1 1 d . . .
H1N H 0.5449(14) -0.0345(15) 0.275(2) 0.027(4) Uiso 1 1 d D . .

loop_
_atom_site_aniso_label
_atom_site_aniso_U_11
_atom_site_aniso_U_22
_atom_site_aniso_U_33
_atom_site_aniso_U_23
_atom_site_aniso_U_13
_atom_site_aniso_U_12
C1 0.0216(7) 0.0190(7) 0.0167(6) -0.0029(5) 0.0057(5) -0.0005(5)
C2 0.0250(8) 0.0199(7) 0.0200(7) 0.0016(5) 0.0065(6) 0.0022(6)
C3 0.0269(8) 0.0209(7) 0.0198(7) 0.0009(5) 0.0088(6) -0.0015(6)
C4 0.0229(7) 0.0213(7) 0.0214(7) -0.0042(6) 0.0084(6) -0.0015(6)
C5 0.0230(7) 0.0185(7) 0.0254(7) -0.0002(6) 0.0054(6) 0.0032(5)
C6 0.0252(8) 0.0174(7) 0.0217(7) 0.0016(5) 0.0077(6) -0.0005(5)
C7 0.0237(8) 0.0207(7) 0.0182(6) -0.0033(5) 0.0051(5) 0.0002(5)
C8 0.0222(8) 0.0263(8) 0.0281(8) -0.0027(6) 0.0080(6) -0.0008(6)
C9 0.0254(8) 0.0262(8) 0.0321(8) -0.0006(6) 0.0113(6) -0.0006(6)
N1 0.0205(6) 0.0171(6) 0.0239(6) 0.0007(5) 0.0071(5) -0.0003(5)
O1 0.0294(6) 0.0202(5) 0.0321(6) 0.0032(4) 0.0121(5) 0.0040(4)

loop_
_atom_type_symbol
_atom_type_description
_atom_type_scat_dispersion_real
_atom_type_scat_dispersion_imag
_atom_type_scat_source
C C 0.0033 0.0016 'International Tables Vol C Tables 4.2.6.8 and 6.1.1.4'
H H 0.0000 0.0000 'International Tables Vol C Tables 4.2.6.8 and 6.1.1.4'
N N 0.0061 0.0033 'International Tables Vol C Tables 4.2.6.8 and 6.1.1.4'
O O 0.0106 0.0060 'International Tables Vol C Tables 4.2.6.8 and 6.1.1.4'

loop_
_geom_angle_atom_site_label_1
_geom_angle_atom_site_label_2
_geom_angle_atom_site_label_3
_geom_angle
_geom_angle_site_symmetry_1
_geom_angle_site_symmetry_3
C6 C1 C2 118.94(13) . .
C6 C1 N1 116.75(12) . .
C2 C1 N1 124.28(12) . .
C3 C2 C1 119.62(13) . .
C3 C2 H2 120.2 . .
C1 C2 H2 120.2 . .
C2 C3 C4 122.19(13) . .
C2 C3 H3 118.9 . .
C4 C3 H3 118.9 . .
C3 C4 C5 117.25(13) . .
C3 C4 C9 121.97(13) . .
C5 C4 C9 120.77(13) . .
C6 C5 C4 121.52(13) . .
C6 C5 H5 119.2 . .
C4 C5 H5 119.2 . .
C5 C6 C1 120.46(13) . .
C5 C6 H6 119.8 . .
C1 C6 H6 119.8 . .
O1 C7 N1 123.12(13) . .
O1 C7 C8 121.46(13) . .
N1 C7 C8 115.43(12) . .
C7 C8 H8A 109.5 . .
C7 C8 H8B 109.5 . .
H8A C8 H8B 109.5 . .
C7 C8 H8C 109.5 . .
H8A C8 H8C 109.5 . .
H8B C8 H8C 109.5 . .
C4 C9 H9A 109.5 . .
C4 C9 H9B 109.5 . .
H9A C9 H9B 109.5 . .
C4 C9 H9C 109.5 . .
H9A C9 H9C 109.5 . .
H9B C9 H9C 109.5 . .
C7 N1 C1 128.02(12) . .
C7 N1 H1N 116.3(11) . .
C1 N1 H1N 115.6(11) . .

loop_
_geom_bond_atom_site_label_1
_geom_bond_atom_site_label_2
_geom_bond_distance
_geom_bond_site_symmetry_2
C1 C6 1.3955(19) .
C1 C2 1.397(2) .
C1 N1 1.4160(19) .
C2 C3 1.388(2) .
C2 H2 0.9500 .
C3 C4 1.394(2) .
C3 H3 0.9500 .
C4 C5 1.395(2) .
C4 C9 1.507(2) .
C5 C6 1.384(2) .
C5 H5 0.9500 .
C6 H6 0.9500 .
C7 O1 1.2351(18) .
C7 N1 1.3541(18) .
C7 C8 1.505(2) .
C8 H8A 0.9800 .
C8 H8B 0.9800 .
C8 H8C 0.9800 .
C9 H9A 0.9800 .
C9 H9B 0.9800 .
C9 H9C 0.9800 .
N1 H1N 0.897(14) .

loop_
_geom_hbond_atom_site_label_D
_geom_hbond_atom_site_label_H
_geom_hbond_atom_site_label_A
_geom_hbond_distance_DH
_geom_hbond_distance_HA
_geom_hbond_distance_DA
_geom_hbond_angle_DHA
_geom_hbond_site_symmetry_A
N1 H1N O1 0.897(14) 2.011(14) 2.9036(16) 173.6(16) 2_645
